data_7242381
loop_
_publ_author_name
'Zhan, Cai-Hong'
'Huang, Dan-Ping'
'Wang, Yu'
'Mao, Wei-Tao'
'Wang, Xiao-Juan'
'Jiang, Zhan-Guo'
'Feng, Yun-Long'

_publ_section_title
;
 Four anionic Ln-MOFs for remarkable separation of C2H2--CH4/CO2--CH4 and
 highly sensitive sensing of nitrobenzene
;
_journal_issue 15
_journal_name_full CrystEngComm
_journal_page_first 2788
_journal_page_last 2792
_journal_paper_doi 10.1039/D1CE00235J
_journal_volume 23
_journal_year 2021
_chemical_formula_sum 'C52 H25 N9 O20 Tb3'
_chemical_formula_weight 1572.60
_space_group_IT_number 12
_space_group_name_Hall '-C 2y'
_space_group_name_H-M_alt 'C 1 2/m 1'
_symmetry_cell_setting monoclinic
_symmetry_space_group_name_H-M 'C 1 2/m 1'
_atom_sites_solution_hydrogens geom
_atom_sites_solution_primary direct
_atom_sites_solution_secondary difmap
_audit_creation_method SHELXL-97
_audit_update_record
;
2021-02-16 deposited with the CCDC.	2021-03-10 downloaded from the CCDC.
;
_cell_angle_alpha 90.00
_cell_angle_beta 100.962(11)
_cell_angle_gamma 90.00
_cell_formula_units_Z 4
_cell_length_a 19.173(3)
_cell_length_b 28.476(3)
_cell_length_c 15.403(2)
_cell_measurement_reflns_used 287
_cell_measurement_temperature 296(2)
_cell_measurement_theta_max 27.46
_cell_measurement_theta_min 2.39
_cell_volume 8256.1(19)
_computing_structure_refinement 'SHELXL-97 (Sheldrick, 1997)'
_computing_structure_solution 'SHELXS-97 (Sheldrick, 1990)'
_diffrn_ambient_temperature 296(2)
_diffrn_measured_fraction_theta_full 1.000
_diffrn_measured_fraction_theta_max 1.000
_diffrn_measurement_device_type bruke
_diffrn_radiation_monochromator graphite
_diffrn_radiation_source 'fine-focus sealed tube'
_diffrn_radiation_type MoK\a
_diffrn_radiation_wavelength 0.71073
_diffrn_reflns_av_R_equivalents 0.2065
_diffrn_reflns_av_sigmaI/netI 0.0801
_diffrn_reflns_limit_h_max 22
_diffrn_reflns_limit_h_min -22
_diffrn_reflns_limit_k_max 33
_diffrn_reflns_limit_k_min -33
_diffrn_reflns_limit_l_max 18
_diffrn_reflns_limit_l_min -18
_diffrn_reflns_number 121194
_diffrn_reflns_theta_full 24.99
_diffrn_reflns_theta_max 24.99
_diffrn_reflns_theta_min 1.30
_exptl_absorpt_coefficient_mu 2.632
_exptl_absorpt_correction_T_max 0.7606
_exptl_absorpt_correction_T_min 0.5827
_exptl_crystal_density_diffrn 1.265
_exptl_crystal_density_method 'not measured'
_exptl_crystal_description block
_exptl_crystal_F_000 4248
_exptl_crystal_size_max 0.23
_exptl_crystal_size_mid 0.12
_exptl_crystal_size_min 0.11
_refine_diff_density_max 3.772
_refine_diff_density_min -3.373
_refine_diff_density_rms 0.284
_refine_ls_extinction_method none
_refine_ls_goodness_of_fit_ref 1.047
_refine_ls_hydrogen_treatment mixed
_refine_ls_matrix_type full
_refine_ls_number_parameters 348
_refine_ls_number_reflns 7432
_refine_ls_number_restraints 120
_refine_ls_restrained_S_all 1.044
_refine_ls_R_factor_all 0.1208
_refine_ls_R_factor_gt 0.0966
_refine_ls_shift/su_max 0.003
_refine_ls_shift/su_mean 0.000
_refine_ls_structure_factor_coef Fsqd
_refine_ls_weighting_details 'calc w=1/[\s^2^(Fo^2^)+(0.2118P)^2^+0.0000P] where P=(Fo^2^+2Fc^2^)/3'
_refine_ls_weighting_scheme calc
_refine_ls_wR_factor_gt 0.2632
_refine_ls_wR_factor_ref 0.2860
_reflns_number_gt 6162
_reflns_number_total 7432
_reflns_threshold_expression >2sigma(I)
_cod_data_source_file d1ce00235j2.cif
_cod_data_source_block dpm_CCDC1
_cod_depositor_comments 'Adding full bibliography for 7242380--7242383.cif.'
_cod_original_cell_volume 8255.7(19)
_cod_original_sg_symbol_H-M 'C 2/m'
_cod_database_code 7242381

loop_
_symmetry_equiv_pos_as_xyz
'x, y, z'
'-x, y, -z'
'x+1/2, y+1/2, z'
'-x+1/2, y+1/2, -z'
'-x, -y, -z'
'x, -y, z'
'-x+1/2, -y+1/2, -z'
'x+1/2, -y+1/2, z'

loop_
_atom_site_label
_atom_site_type_symbol
_atom_site_fract_x
_atom_site_fract_y
_atom_site_fract_z
_atom_site_U_iso_or_equiv
_atom_site_adp_type
_atom_site_occupancy
_atom_site_symmetry_multiplicity
_atom_site_calc_flag
_atom_site_refinement_flags
_atom_site_disorder_assembly
_atom_site_disorder_group
Tb1 Tb 0.5000 0.35765(3) 0.0000 0.0181(3) Uani 1 2 d S . .
Tb2 Tb 0.32391(3) 0.29719(2) 0.05156(4) 0.0178(3) Uani 1 1 d . . .
O1 O 0.2609(5) 0.3024(3) 0.1738(6) 0.030(2) Uani 1 1 d . . .
O2 O 0.2125(5) 0.2496(3) 0.0742(6) 0.027(2) Uani 1 1 d . . .
O3 O -0.0426(5) 0.2057(3) 0.0732(6) 0.022(2) Uani 1 1 d . . .
O4 O -0.0854(5) 0.2147(4) 0.1950(7) 0.041(3) Uani 1 1 d . . .
O5 O 0.3702(5) 0.3391(3) 0.9319(6) 0.028(2) Uani 1 1 d . . .
O6 O 0.4382(5) 0.3704(4) 0.8500(7) 0.037(3) Uani 1 1 d . . .
O7 O 0.3490(5) 0.3741(3) 0.1001(6) 0.030(2) Uani 1 1 d U . .
O8 O 0.4339(4) 0.4141(3) 0.0506(7) 0.035(2) Uani 1 1 d . . .
O9 O -0.1421(13) 0.7119(7) 0.0769(18) 0.031(2) Uani 0.50 1 d PD . .
O10 O -0.2219(11) 0.6611(9) 0.010(2) 0.031(2) Uani 0.50 1 d PD . .
N1 N 0.1817(8) 0.2998(9) 0.4702(10) 0.099(4) Uani 1 1 d . . .
H1A H 0.2200 0.3063 0.4514 0.119 Uiso 1 1 calc R . .
N2 N 0.0719(8) 0.2827(9) 0.4746(10) 0.099(4) Uani 1 1 d . . .
N3 N 0.1029(8) 0.2964(8) 0.5567(10) 0.099(4) Uani 1 1 d . . .
N4 N 0.1234(9) 0.5395(7) 0.1207(12) 0.076(4) Uani 1 1 d U . .
H4B H 0.1375 0.5682 0.1192 0.091 Uiso 0.50 1 calc PR A 1
N5 N 0.0564(13) 0.5230(3) 0.1251(16) 0.110(8) Uani 0.50 1 d PDU . .
C1 C 0.1502(6) 0.2685(5) 0.1916(9) 0.024(3) Uani 1 1 d . . .
C2 C 0.0853(6) 0.2502(4) 0.1500(7) 0.012(2) Uani 1 1 d . . .
H2A H 0.0777 0.2431 0.0900 0.014 Uiso 1 1 calc R . .
C3 C 0.0325(7) 0.2425(5) 0.1974(10) 0.033(4) Uani 1 1 d . . .
C4 C 0.0445(8) 0.2527(5) 0.2876(9) 0.033(4) Uani 1 1 d . . .
H4A H 0.0095 0.2462 0.3203 0.040 Uiso 1 1 calc R . .
C5 C 0.1078(10) 0.2721(12) 0.3280(12) 0.099(4) Uani 1 1 d . . .
C6 C 0.1610(8) 0.2788(5) 0.2818(10) 0.035(4) Uani 1 1 d . . .
H6A H 0.2047 0.2902 0.3105 0.042 Uiso 1 1 calc R . .
C7 C 0.1210(9) 0.2832(8) 0.4237(11) 0.059(6) Uani 1 1 d . . .
C8 C 0.1699(10) 0.3039(8) 0.5518(12) 0.062(6) Uani 1 1 d . . .
C9 C 0.2224(8) 0.3223(7) 0.6296(10) 0.046(4) Uani 1 1 d . . .
C10 C 0.2044(8) 0.3199(8) 0.7126(10) 0.053(5) Uani 1 1 d . . .
H10A H 0.1596 0.3096 0.7190 0.063 Uiso 1 1 calc R . .
C11 C 0.2552(7) 0.3332(6) 0.7869(9) 0.036(4) Uani 1 1 d . . .
H11A H 0.2424 0.3342 0.8422 0.043 Uiso 1 1 calc R . .
C12 C 0.3237(7) 0.3448(5) 0.7792(9) 0.032(3) Uani 1 1 d . . .
C13 C 0.3410(8) 0.3471(6) 0.6942(9) 0.041(4) Uani 1 1 d . . .
H13A H 0.3865 0.3556 0.6877 0.049 Uiso 1 1 calc R . .
C14 C 0.2897(8) 0.3367(8) 0.6206(11) 0.064(6) Uani 1 1 d . . .
H14A H 0.3005 0.3393 0.5645 0.077 Uiso 1 1 calc R . .
C15 C 0.2111(7) 0.2732(5) 0.1458(9) 0.025(3) Uani 1 1 d . . .
C16 C -0.0349(7) 0.2191(5) 0.1546(9) 0.025(3) Uani 1 1 d U . .
C17 C 0.3793(7) 0.3531(5) 0.8580(8) 0.024(3) Uani 1 1 d . . .
C18 C 0.3739(10) 0.5000 0.0838(14) 0.035(5) Uani 1 2 d S . .
H18A H 0.4198 0.5000 0.0722 0.042 Uiso 1 2 calc SR . .
C19 C 0.3400(7) 0.4576(5) 0.0923(9) 0.024(2) Uani 1 1 d U . .
C20 C 0.2720(7) 0.4575(5) 0.1063(9) 0.025(3) Uani 1 1 d U . .
H20A H 0.2494 0.4292 0.1130 0.030 Uiso 1 1 calc R . .
C21 C 0.2359(10) 0.5000 0.1106(13) 0.025(4) Uani 1 2 d SU . .
C22 C 0.1612(16) 0.5000 0.119(2) 0.076(4) Uani 1 2 d SU . .
C23 C 0.0564(13) 0.5230(3) 0.1251(16) 0.110(8) Uani 0.50 1 d PU . 1
C24 C 0.0019(4) 0.5718(3) 0.1019(6) 0.024(2) Uani 0.50 1 d PGU . .
C25 C 0.0210(5) 0.6195(3) 0.1042(8) 0.024(2) Uani 0.50 1 d PGU . .
H25A H 0.0687 0.6280 0.1162 0.029 Uiso 0.50 1 calc PR . .
C26 C -0.0317(6) 0.6542(4) 0.0886(9) 0.033(7) Uani 0.50 1 d PGU . .
H26A H -0.0190 0.6857 0.0901 0.039 Uiso 0.50 1 calc PR . .
C27 C -0.1036(6) 0.6413(4) 0.0706(8) 0.028(6) Uani 0.50 1 d PGU . .
C28 C -0.1227(6) 0.5936(4) 0.0683(8) 0.023(6) Uani 0.50 1 d PGU . .
H28A H -0.1704 0.5851 0.0564 0.028 Uiso 0.50 1 calc PR . .
C29 C -0.0699(5) 0.5589(3) 0.0839(7) 0.028(3) Uani 0.50 1 d PGU . .
H29A H -0.0826 0.5273 0.0823 0.034 Uiso 0.50 1 calc PR . .
C30 C 0.3769(6) 0.4105(4) 0.0775(9) 0.029(3) Uani 1 1 d G . .
C31 C -0.1620(7) 0.6721(5) 0.0493(9) 0.028(3) Uani 0.50 1 d PGDU . .
O11 O 0.3633(8) 0.2203(5) 0.0734(14) 0.031(2) Uani 0.50 1 d PGD . 2
C32 C 0.3430(9) 0.1799(6) 0.0445(16) 0.028(3) Uani 0.50 1 d PGDU . 2
H32A H 0.3802 0.1572 0.0443 0.034 Uiso 0.50 1 d PRD . 2
O12 O 0.2800(9) 0.1658(6) 0.0159(18) 0.031(2) Uani 0.50 1 d PGD . 2

loop_
_atom_site_aniso_label
_atom_site_aniso_U_11
_atom_site_aniso_U_22
_atom_site_aniso_U_33
_atom_site_aniso_U_23
_atom_site_aniso_U_13
_atom_site_aniso_U_12
Tb1 0.0102(5) 0.0167(5) 0.0299(5) 0.000 0.0104(3) 0.000
Tb2 0.0121(4) 0.0166(4) 0.0266(4) -0.0023(2) 0.0085(3) -0.0035(2)
O1 0.026(5) 0.028(6) 0.040(6) -0.011(4) 0.018(4) -0.019(4)
O2 0.028(5) 0.025(5) 0.035(5) -0.004(4) 0.025(4) 0.000(4)
O3 0.022(5) 0.017(5) 0.028(5) -0.002(4) 0.006(4) -0.007(4)
O4 0.020(5) 0.069(8) 0.035(6) -0.013(5) 0.009(5) -0.018(5)
O5 0.028(5) 0.023(5) 0.037(6) -0.002(4) 0.015(4) -0.005(4)
O6 0.037(6) 0.038(6) 0.039(6) -0.001(5) 0.011(5) -0.016(5)
O7 0.036(5) 0.012(4) 0.042(5) 0.009(4) 0.007(4) 0.004(4)
O8 0.011(4) 0.025(6) 0.071(7) -0.021(5) 0.014(5) -0.003(4)
O9 0.023(4) 0.023(5) 0.045(5) -0.004(4) 0.001(3) -0.002(4)
O10 0.023(4) 0.023(5) 0.045(5) -0.004(4) 0.001(3) -0.002(4)
N1 0.038(5) 0.233(14) 0.030(4) -0.050(6) 0.018(4) -0.055(6)
N2 0.038(5) 0.233(14) 0.030(4) -0.050(6) 0.018(4) -0.055(6)
N3 0.038(5) 0.233(14) 0.030(4) -0.050(6) 0.018(4) -0.055(6)
N4 0.061(6) 0.074(7) 0.092(7) -0.024(6) 0.013(5) 0.010(6)
N5 0.096(10) 0.127(11) 0.112(10) -0.014(6) 0.030(7) 0.011(6)
C1 0.015(6) 0.029(8) 0.032(7) -0.011(6) 0.014(5) -0.006(6)
C2 0.018(6) 0.011(6) 0.009(5) -0.003(4) 0.009(5) -0.002(5)
C3 0.019(7) 0.031(9) 0.050(9) -0.019(7) 0.013(6) -0.014(6)
C4 0.031(8) 0.046(10) 0.028(7) -0.008(7) 0.015(6) -0.014(7)
C5 0.038(5) 0.233(14) 0.030(4) -0.050(6) 0.018(4) -0.055(6)
C6 0.035(9) 0.036(9) 0.038(8) -0.010(7) 0.018(7) -0.015(7)
C7 0.039(10) 0.105(16) 0.039(10) -0.026(10) 0.024(8) -0.034(10)
C8 0.038(10) 0.107(18) 0.042(10) -0.023(10) 0.005(8) -0.014(10)
C9 0.033(9) 0.079(13) 0.027(8) -0.018(8) 0.006(7) -0.012(9)
C10 0.020(8) 0.101(16) 0.037(9) -0.006(10) 0.007(7) -0.001(9)
C11 0.025(8) 0.051(10) 0.032(8) -0.017(7) 0.008(6) 0.000(7)
C12 0.032(8) 0.033(9) 0.034(8) -0.008(6) 0.015(6) 0.010(7)
C13 0.030(8) 0.065(12) 0.028(8) -0.012(8) 0.007(7) -0.008(8)
C14 0.031(9) 0.123(19) 0.045(10) -0.018(11) 0.025(8) -0.016(11)
C15 0.020(7) 0.020(8) 0.037(8) -0.006(6) 0.015(6) 0.002(6)
C16 0.021(6) 0.024(6) 0.029(6) -0.015(5) 0.006(5) -0.011(5)
C17 0.016(7) 0.030(8) 0.027(7) 0.017(6) 0.010(5) -0.004(6)
C18 0.015(10) 0.040(13) 0.053(13) 0.000 0.017(9) 0.000
C19 0.021(4) 0.020(4) 0.032(4) -0.001(3) 0.004(3) -0.001(3)
C20 0.018(6) 0.015(6) 0.045(7) 0.002(5) 0.013(5) -0.009(5)
C21 0.024(7) 0.016(8) 0.035(8) 0.000 0.008(6) 0.000
C22 0.061(6) 0.074(7) 0.092(7) -0.024(6) 0.013(5) 0.010(6)
C23 0.096(10) 0.127(11) 0.112(10) -0.014(6) 0.030(7) 0.011(6)
C24 0.021(4) 0.020(4) 0.032(4) -0.001(3) 0.004(3) -0.001(3)
C25 0.021(4) 0.020(4) 0.032(4) -0.001(3) 0.004(3) -0.001(3)
C26 0.030(10) 0.023(10) 0.043(10) -0.004(8) 0.000(8) 0.004(8)
C27 0.024(9) 0.024(10) 0.034(10) -0.001(8) 0.003(8) 0.004(8)
C28 0.017(9) 0.021(9) 0.030(9) -0.003(8) 0.003(7) 0.000(7)
C29 0.027(5) 0.017(5) 0.038(5) 0.001(4) 0.003(4) -0.001(4)
C30 0.025(8) 0.017(8) 0.042(8) -0.005(6) 0.002(6) 0.001(6)
C31 0.027(5) 0.017(5) 0.038(5) 0.001(4) 0.003(4) -0.001(4)
O11 0.023(4) 0.023(5) 0.045(5) -0.004(4) 0.001(3) -0.002(4)
C32 0.027(5) 0.017(5) 0.038(5) 0.001(4) 0.003(4) -0.001(4)
O12 0.023(4) 0.023(5) 0.045(5) -0.004(4) 0.001(3) -0.002(4)

loop_
_atom_type_symbol
_atom_type_description
_atom_type_scat_dispersion_real
_atom_type_scat_dispersion_imag
_atom_type_scat_source
C C 0.0033 0.0016 'International Tables Vol C Tables 4.2.6.8 and 6.1.1.4'
H H 0.0000 0.0000 'International Tables Vol C Tables 4.2.6.8 and 6.1.1.4'
N N 0.0061 0.0033 'International Tables Vol C Tables 4.2.6.8 and 6.1.1.4'
O O 0.0106 0.0060 'International Tables Vol C Tables 4.2.6.8 and 6.1.1.4'
Tb Tb -0.1723 4.1537 'International Tables Vol C Tables 4.2.6.8 and 6.1.1.4'

loop_
_geom_angle_atom_site_label_1
_geom_angle_atom_site_label_2
_geom_angle_atom_site_label_3
_geom_angle
_geom_angle_site_symmetry_1
_geom_angle_site_symmetry_3
_geom_angle_publ_flag
O8 Tb1 O8 90.0(5) . 2_655 ?
O8 Tb1 O3 166.5(3) . 7 ?
O8 Tb1 O3 96.4(3) 2_655 7 ?
O8 Tb1 O3 96.4(3) . 8 ?
O8 Tb1 O3 166.5(3) 2_655 8 ?
O3 Tb1 O3 79.9(4) 7 8 ?
O8 Tb1 O6 76.7(3) . 2_656 ?
O8 Tb1 O6 91.0(4) 2_655 2_656 ?
O3 Tb1 O6 114.9(3) 7 2_656 ?
O3 Tb1 O6 79.0(3) 8 2_656 ?
O8 Tb1 O6 91.0(4) . 1_554 ?
O8 Tb1 O6 76.7(3) 2_655 1_554 ?
O3 Tb1 O6 79.0(3) 7 1_554 ?
O3 Tb1 O6 114.9(3) 8 1_554 ?
O6 Tb1 O6 162.7(5) 2_656 1_554 ?
O8 Tb1 O5 124.5(3) . 2_656 ?
O8 Tb1 O5 74.1(3) 2_655 2_656 ?
O3 Tb1 O5 68.9(3) 7 2_656 ?
O3 Tb1 O5 92.5(3) 8 2_656 ?
O6 Tb1 O5 51.6(3) 2_656 2_656 ?
O6 Tb1 O5 133.1(3) 1_554 2_656 ?
O8 Tb1 O5 74.1(3) . 1_554 ?
O8 Tb1 O5 124.5(3) 2_655 1_554 ?
O3 Tb1 O5 92.5(3) 7 1_554 ?
O3 Tb1 O5 68.9(3) 8 1_554 ?
O6 Tb1 O5 133.1(3) 2_656 1_554 ?
O6 Tb1 O5 51.6(3) 1_554 1_554 ?
O5 Tb1 O5 156.2(4) 2_656 1_554 ?
O8 Tb1 C17 101.1(3) . 2_656 ?
O8 Tb1 C17 82.7(4) 2_655 2_656 ?
O3 Tb1 C17 91.6(3) 7 2_656 ?
O3 Tb1 C17 84.4(4) 8 2_656 ?
O6 Tb1 C17 25.8(3) 2_656 2_656 ?
O6 Tb1 C17 156.1(3) 1_554 2_656 ?
O5 Tb1 C17 25.8(3) 2_656 2_656 ?
O5 Tb1 C17 151.8(3) 1_554 2_656 ?
O8 Tb1 C17 82.7(4) . 1_554 ?
O8 Tb1 C17 101.1(3) 2_655 1_554 ?
O3 Tb1 C17 84.4(4) 7 1_554 ?
O3 Tb1 C17 91.6(3) 8 1_554 ?
O6 Tb1 C17 156.1(3) 2_656 1_554 ?
O6 Tb1 C17 25.8(3) 1_554 1_554 ?
O5 Tb1 C17 151.8(3) 2_656 1_554 ?
O5 Tb1 C17 25.8(3) 1_554 1_554 ?
C17 Tb1 C17 174.8(6) 2_656 1_554 ?
O8 Tb1 Tb2 156.6(2) . 2_655 ?
O8 Tb1 Tb2 72.0(2) 2_655 2_655 ?
O3 Tb1 Tb2 36.2(2) 7 2_655 ?
O3 Tb1 Tb2 98.5(2) 8 2_655 ?
O6 Tb1 Tb2 88.6(2) 2_656 2_655 ?
O6 Tb1 Tb2 98.8(2) 1_554 2_655 ?
O5 Tb1 Tb2 37.1(2) 2_656 2_655 ?
O5 Tb1 Tb2 128.3(2) 1_554 2_655 ?
C17 Tb1 Tb2 62.8(2) 2_656 2_655 ?
C17 Tb1 Tb2 114.7(3) 1_554 2_655 ?
O8 Tb1 Tb2 72.0(2) . . ?
O8 Tb1 Tb2 156.6(2) 2_655 . ?
O3 Tb1 Tb2 98.5(2) 7 . ?
O3 Tb1 Tb2 36.2(2) 8 . ?
O6 Tb1 Tb2 98.8(2) 2_656 . ?
O6 Tb1 Tb2 88.6(2) 1_554 . ?
O5 Tb1 Tb2 128.3(2) 2_656 . ?
O5 Tb1 Tb2 37.1(2) 1_554 . ?
C17 Tb1 Tb2 114.7(3) 2_656 . ?
C17 Tb1 Tb2 62.8(2) 1_554 . ?
Tb2 Tb1 Tb2 129.03(3) 2_655 . ?
O12 Tb2 O11 136.3(4) 7 . ?
O12 Tb2 O10 3.9(7) 7 5_565 ?
O11 Tb2 O10 139.9(7) . 5_565 ?
O12 Tb2 O7 79.9(3) 7 . ?
O11 Tb2 O7 142.9(5) . . ?
O10 Tb2 O7 76.0(6) 5_565 . ?
O12 Tb2 O2 78.0(3) 7 7 ?
O11 Tb2 O2 67.7(5) . 7 ?
O10 Tb2 O2 81.8(7) 5_565 7 ?
O7 Tb2 O2 143.9(3) . 7 ?
O12 Tb2 O1 78.9(4) 7 . ?
O11 Tb2 O1 98.1(5) . . ?
O10 Tb2 O1 77.5(8) 5_565 . ?
O7 Tb2 O1 78.3(3) . . ?
O2 Tb2 O1 124.2(3) 7 . ?
O12 Tb2 O5 81.2(4) 7 1_554 ?
O11 Tb2 O5 114.0(5) . 1_554 ?
O10 Tb2 O5 81.0(8) 5_565 1_554 ?
O7 Tb2 O5 73.0(3) . 1_554 ?
O2 Tb2 O5 75.7(3) 7 1_554 ?
O1 Tb2 O5 147.5(3) . 1_554 ?
O12 Tb2 O3 147.1(4) 7 8 ?
O11 Tb2 O3 69.8(4) . 8 ?
O10 Tb2 O3 145.4(7) 5_565 8 ?
O7 Tb2 O3 81.2(3) . 8 ?
O2 Tb2 O3 103.0(3) 7 8 ?
O1 Tb2 O3 122.9(3) . 8 ?
O5 Tb2 O3 67.5(3) 1_554 8 ?
O12 Tb2 O9 132.9(6) 7 3_545 ?
O11 Tb2 O9 4.1(8) . 3_545 ?
O10 Tb2 O9 136.4(7) 5_565 3_545 ?
O7 Tb2 O9 145.2(6) . 3_545 ?
O2 Tb2 O9 67.0(6) 7 3_545 ?
O1 Tb2 O9 95.2(6) . 3_545 ?
O5 Tb2 O9 117.1(6) 1_554 3_545 ?
O3 Tb2 O9 73.9(6) 8 3_545 ?
O12 Tb2 O4 146.3(4) 7 8 ?
O11 Tb2 O4 66.5(5) . 8 ?
O10 Tb2 O4 143.0(8) 5_565 8 ?
O7 Tb2 O4 77.4(4) . 8 ?
O2 Tb2 O4 133.2(3) 7 8 ?
O1 Tb2 O4 72.3(3) . 8 ?
O5 Tb2 O4 114.9(3) 1_554 8 ?
O3 Tb2 O4 51.3(3) 8 8 ?
O9 Tb2 O4 68.1(6) 3_545 8 ?
O12 Tb2 O2 68.9(4) 7 . ?
O11 Tb2 O2 75.1(4) . . ?
O10 Tb2 O2 71.0(7) 5_565 . ?
O7 Tb2 O2 124.6(3) . . ?
O2 Tb2 O2 72.1(3) 7 . ?
O1 Tb2 O2 52.2(3) . . ?
O5 Tb2 O2 139.7(3) 1_554 . ?
O3 Tb2 O2 143.4(3) 8 . ?
O9 Tb2 O2 70.9(6) 3_545 . ?
O4 Tb2 O2 104.8(3) 8 . ?
O12 Tb2 C16 161.9(4) 7 8 ?
O11 Tb2 C16 61.7(5) . 8 ?
O10 Tb2 C16 158.0(6) 5_565 8 ?
O7 Tb2 C16 82.0(4) . 8 ?
O2 Tb2 C16 117.4(4) 7 8 ?
O1 Tb2 C16 97.8(4) . 8 ?
O5 Tb2 C16 93.1(3) 1_554 8 ?
O3 Tb2 C16 26.4(3) 8 8 ?
O9 Tb2 C16 64.9(6) 3_545 8 ?
O4 Tb2 C16 25.5(3) 8 8 ?
O2 Tb2 C16 123.1(3) . 8 ?
C15 O1 Tb2 98.5(7) . . ?
C15 O2 Tb2 161.1(8) . 7 ?
C15 O2 Tb2 89.7(7) . . ?
Tb2 O2 Tb2 107.9(3) 7 . ?
C16 O3 Tb1 134.8(9) . 7 ?
C16 O3 Tb2 93.7(7) . 8_455 ?
Tb1 O3 Tb2 110.4(3) 7 8_455 ?
C16 O4 Tb2 92.7(8) . 8_455 ?
C17 O5 Tb2 162.9(9) . 1_556 ?
C17 O5 Tb1 90.8(7) . 1_556 ?
Tb2 O5 Tb1 104.5(3) 1_556 1_556 ?
C17 O6 Tb1 97.7(8) . 1_556 ?
C30 O7 Tb2 139.9(9) . . ?
C30 O8 Tb1 129.6(8) . . ?
O11 O9 C32 139(6) 3_455 3_455 ?
O11 O9 C31 147(6) 3_455 . ?
C32 O9 C31 8.7(2) 3_455 . ?
O11 O9 Tb2 38(5) 3_455 3_455 ?
C32 O9 Tb2 136.2(19) 3_455 3_455 ?
C31 O9 Tb2 140.3(16) . 3_455 ?
O12 O10 C31 55(6) 3_455 . ?
O12 O10 C32 51(6) 3_455 3_455 ?
C31 O10 C32 9.8(2) . 3_455 ?
O12 O10 Tb2 83(8) 3_455 5_565 ?
C31 O10 Tb2 134.6(16) . 5_565 ?
C32 O10 Tb2 126.2(14) 3_455 5_565 ?
C8 N1 C7 104.6(14) . . ?
C8 N1 H1A 127.7 . . ?
C7 N1 H1A 127.7 . . ?
C7 N2 N3 108.2(14) . . ?
C8 N3 N2 104.8(14) . . ?
C22 N4 H4B 128.5 . . ?
N5 N5 C23 0(2) 6_565 6_565 ?
N5 N5 C24 143.2(7) 6_565 . ?
C23 N5 C24 143.2(7) 6_565 . ?
C2 C1 C6 119.3(11) . . ?
C2 C1 C15 122.1(11) . . ?
C6 C1 C15 118.3(12) . . ?
C3 C2 C1 120.1(11) . . ?
C3 C2 H2A 120.0 . . ?
C1 C2 H2A 120.0 . . ?
C2 C3 C4 119.8(12) . . ?
C2 C3 C16 120.1(12) . . ?
C4 C3 C16 119.9(12) . . ?
C5 C4 C3 120.0(13) . . ?
C5 C4 H4A 120.0 . . ?
C3 C4 H4A 120.0 . . ?
C6 C5 C4 120.3(15) . . ?
C6 C5 C7 119.0(15) . . ?
C4 C5 C7 120.5(14) . . ?
C5 C6 C1 120.4(14) . . ?
C5 C6 H6A 119.8 . . ?
C1 C6 H6A 119.8 . . ?
N2 C7 N1 109.2(14) . . ?
N2 C7 C5 125.1(15) . . ?
N1 C7 C5 125.4(14) . . ?
N3 C8 N1 112.6(16) . . ?
N3 C8 C9 121.6(15) . . ?
N1 C8 C9 125.2(16) . . ?
C10 C9 C14 120.4(15) . . ?
C10 C9 C8 118.0(15) . . ?
C14 C9 C8 121.3(14) . . ?
C9 C10 C11 118.8(14) . . ?
C9 C10 H10A 120.6 . . ?
C11 C10 H10A 120.6 . . ?
C12 C11 C10 121.1(13) . . ?
C12 C11 H11A 119.4 . . ?
C10 C11 H11A 119.4 . . ?
C11 C12 C13 119.0(14) . . ?
C11 C12 C17 121.3(12) . . ?
C13 C12 C17 119.7(12) . . ?
C14 C13 C12 119.6(14) . . ?
C14 C13 H13A 120.2 . . ?
C12 C13 H13A 120.2 . . ?
C13 C14 C9 120.8(15) . . ?
C13 C14 H14A 119.6 . . ?
C9 C14 H14A 119.6 . . ?
O1 C15 O2 119.3(11) . . ?
O1 C15 C1 120.2(11) . . ?
O2 C15 C1 120.3(11) . . ?
O1 C15 Tb2 55.7(6) . . ?
O2 C15 Tb2 63.8(6) . . ?
C1 C15 Tb2 171.3(10) . . ?
O4 C16 O3 119.7(11) . . ?
O4 C16 C3 120.8(12) . . ?
O3 C16 C3 119.4(11) . . ?
O4 C16 Tb2 61.8(7) . 8_455 ?
O3 C16 Tb2 60.0(6) . 8_455 ?
C3 C16 Tb2 162.2(11) . 8_455 ?
O5 C17 O6 119.7(12) . . ?
O5 C17 C12 119.7(11) . . ?
O6 C17 C12 120.3(11) . . ?
O5 C17 Tb1 63.3(7) . 1_556 ?
O6 C17 Tb1 56.5(7) . 1_556 ?
C12 C17 Tb1 170.9(10) . 1_556 ?
C19 C18 C19 120.7(17) . 6_565 ?
C19 C18 H18A 119.6 . . ?
C19 C18 H18A 119.6 6_565 . ?
C20 C19 C18 119.8(13) . . ?
C20 C19 C30 119.9(11) . . ?
C18 C19 C30 120.1(11) . . ?
C19 C20 C21 120.1(13) . . ?
C19 C20 H20A 120.0 . . ?
C21 C20 H20A 120.0 . . ?
C20 C21 C20 119.5(16) . 6_565 ?
C20 C21 C22 120.3(8) . . ?
C20 C21 C22 120.3(8) 6_565 . ?
N4 C22 N4 114(3) 6_565 . ?
N4 C22 C21 122.9(14) 6_565 . ?
N4 C22 C21 122.9(14) . . ?
C29 C24 C25 120.0 . . ?
C29 C24 N5 111.2(7) . . ?
C25 C24 N5 128.6(7) . . ?
C26 C25 C24 120.1 . . ?
C26 C25 H25A 120.0 . . ?
C24 C25 H25A 120.0 . . ?
C27 C26 C25 119.9 . . ?
C27 C26 H26A 120.0 . . ?
C25 C26 H26A 120.0 . . ?
C26 C27 C28 120.0 . . ?
C26 C27 C31 126.2 . . ?
C28 C27 C31 113.8 . . ?
C26 C27 C32 117.0 . 3_455 ?
C28 C27 C32 122.6 . 3_455 ?
C31 C27 C32 9.5 . 3_455 ?
C29 C28 C27 120.1 . . ?
C29 C28 H28A 120.0 . . ?
C27 C28 H28A 120.0 . . ?
C24 C29 C28 119.9 . . ?
C24 C29 H29A 120.0 . . ?
C28 C29 H29A 120.0 . . ?
O7 C30 O8 127.7(11) . . ?
O7 C30 C19 116.5(10) . . ?
O8 C30 C19 115.6(10) . . ?
C32 C31 O12 112.9 3_455 3_455 ?
C32 C31 O10 116.3(15) 3_455 . ?
O12 C31 O10 6.6(12) 3_455 . ?
C32 C31 O9 37.8(12) 3_455 . ?
O12 C31 O9 120.2(11) 3_455 . ?
O10 C31 O9 126.6(18) . . ?
C32 C31 C27 106.0 3_455 . ?
O12 C31 C27 131.8 3_455 . ?
O10 C31 C27 125.5(12) . . ?
O9 C31 C27 108.0(11) . . ?
C32 C31 O11 32.1 3_455 3_455 ?
O12 C31 O11 120.1 3_455 3_455 ?
O10 C31 O11 126.1(12) . 3_455 ?
O9 C31 O11 5.6(12) . 3_455 ?
C27 C31 O11 108.1 . 3_455 ?
O9 O11 C32 33(9) 3_545 . ?
O9 O11 C31 27(9) 3_545 3_545 ?
C32 O11 C31 6.3 . 3_545 ?
O9 O11 Tb2 137(8) 3_545 . ?
C32 O11 Tb2 137.4(3) . . ?
C31 O11 Tb2 139.2(3) 3_545 . ?
C31 C32 O9 134(2) 3_545 3_545 ?
C31 C32 O11 141.6 3_545 . ?
O9 C32 O11 8(2) 3_545 . ?
C31 C32 O12 56.3 3_545 . ?
O9 C32 O12 126(2) 3_545 . ?
O11 C32 O12 128.1 . . ?
C31 C32 O10 54(2) 3_545 3_545 ?
O9 C32 O10 132(3) 3_545 3_545 ?
O11 C32 O10 133.5(16) . 3_545 ?
O12 C32 O10 5.6(17) . 3_545 ?
C31 C32 C27 64.4 3_545 3_545 ?
O9 C32 C27 113(2) 3_545 3_545 ?
O11 C32 C27 115.0 . 3_545 ?
O12 C32 C27 114.6 . 3_545 ?
O10 C32 C27 109.9(17) 3_545 3_545 ?
C31 C32 H32A 75.0 3_545 . ?
O9 C32 H32A 116.8 3_545 . ?
O11 C32 H32A 115.7 . . ?
O12 C32 H32A 116.2 . . ?
O10 C32 H32A 110.8 3_545 . ?
C27 C32 H32A 16.9 3_545 . ?
O10 O12 C31 118(10) 3_545 3_545 ?
O10 O12 C32 124(10) 3_545 . ?
C31 O12 C32 10.8 3_545 . ?
O10 O12 Tb2 93(10) 3_545 7 ?
C31 O12 Tb2 143.9(4) 3_545 7 ?
C32 O12 Tb2 133.8(4) . 7 ?

loop_
_geom_bond_atom_site_label_1
_geom_bond_atom_site_label_2
_geom_bond_distance
_geom_bond_site_symmetry_2
_geom_bond_publ_flag
Tb1 O8 2.275(9) . ?
Tb1 O8 2.275(9) 2_655 ?
Tb1 O3 2.354(9) 7 ?
Tb1 O3 2.354(9) 8 ?
Tb1 O6 2.414(10) 2_656 ?
Tb1 O6 2.414(10) 1_554 ?
Tb1 O5 2.565(9) 2_656 ?
Tb1 O5 2.565(9) 1_554 ?
Tb1 C17 2.869(13) 2_656 ?
Tb1 C17 2.869(13) 1_554 ?
Tb1 Tb2 4.0016(8) 2_655 ?
Tb1 Tb2 4.0016(8) . ?
Tb2 O12 2.317(11) 7 ?
Tb2 O11 2.320(15) . ?
Tb2 O10 2.33(2) 5_565 ?
Tb2 O7 2.335(9) . ?
Tb2 O2 2.346(9) 7 ?
Tb2 O1 2.428(9) . ?
Tb2 O5 2.496(9) 1_554 ?
Tb2 O3 2.519(9) 8 ?
Tb2 O9 2.53(2) 3_545 ?
Tb2 O4 2.561(10) 8 ?
Tb2 O2 2.609(8) . ?
Tb2 C16 2.904(13) 8 ?
O1 C15 1.278(16) . ?
O2 C15 1.295(15) . ?
O2 Tb2 2.346(9) 7 ?
O3 C16 1.292(15) . ?
O3 Tb1 2.354(9) 7 ?
O3 Tb2 2.519(9) 8_455 ?
O4 C16 1.253(16) . ?
O4 Tb2 2.561(10) 8_455 ?
O5 C17 1.250(14) . ?
O5 Tb2 2.496(9) 1_556 ?
O5 Tb1 2.565(9) 1_556 ?
O6 C17 1.260(15) . ?
O6 Tb1 2.414(10) 1_556 ?
O7 C30 1.247(14) . ?
O8 C30 1.245(14) . ?
O9 O11 0.270(19) 3_455 ?
O9 C32 1.051(16) 3_455 ?
O9 C31 1.244(15) . ?
O9 Tb2 2.53(2) 3_455 ?
O10 O12 0.16(2) 3_455 ?
O10 C31 1.231(16) . ?
O10 C32 1.366(16) 3_455 ?
O10 Tb2 2.33(2) 5_565 ?
N1 C8 1.32(2) . ?
N1 C7 1.33(2) . ?
N1 H1A 0.8600 . ?
N2 C7 1.33(2) . ?
N2 N3 1.348(19) . ?
N3 C8 1.32(2) . ?
N4 C22 1.34(2) . ?
N4 H4B 0.8600 . ?
N5 N5 1.313(19) 6_565 ?
N5 C23 1.313(19) 6_565 ?
N5 C24 1.733(18) . ?
C1 C2 1.387(17) . ?
C1 C6 1.396(19) . ?
C1 C15 1.482(16) . ?
C2 C3 1.374(17) . ?
C2 H2A 0.9300 . ?
C3 C4 1.395(19) . ?
C3 C16 1.491(18) . ?
C4 C5 1.37(2) . ?
C4 H4A 0.9300 . ?
C5 C6 1.36(2) . ?
C5 C7 1.48(2) . ?
C6 H6A 0.9300 . ?
C8 C9 1.50(2) . ?
C9 C10 1.39(2) . ?
C9 C14 1.38(2) . ?
C10 C11 1.41(2) . ?
C10 H10A 0.9300 . ?
C11 C12 1.38(2) . ?
C11 H11A 0.9300 . ?
C12 C13 1.412(19) . ?
C12 C17 1.473(19) . ?
C13 C14 1.38(2) . ?
C13 H13A 0.9300 . ?
C14 H14A 0.9300 . ?
C16 Tb2 2.904(13) 8_455 ?
C17 Tb1 2.869(13) 1_556 ?
C18 C19 1.389(16) . ?
C18 C19 1.389(16) 6_565 ?
C18 H18A 0.9300 . ?
C19 C20 1.362(17) . ?
C19 C30 1.552(16) . ?
C20 C21 1.402(16) . ?
C20 H20A 0.9300 . ?
C21 C20 1.402(16) 6_565 ?
C21 C22 1.46(4) . ?
C22 N4 1.34(2) 6_565 ?
C24 C29 1.402(2) . ?
C24 C25 1.404(2) . ?
C25 C26 1.402(2) . ?
C25 H25A 0.9300 . ?
C26 C27 1.402(2) . ?
C26 H26A 0.9300 . ?
C27 C28 1.405(2) . ?
C27 C31 1.412(2) . ?
C27 C32 1.504(2) 3_455 ?
C28 C29 1.403(2) . ?
C28 H28A 0.9300 . ?
C29 H29A 0.9300 . ?
C31 C32 0.2595 3_455 ?
C31 O12 1.1470(18) 3_455 ?
C31 O11 1.479(2) 3_455 ?
O11 O9 0.27(3) 3_545 ?
O11 C32 1.2665(19) . ?
O11 C31 1.479(2) 3_545 ?
C32 C31 0.2595 3_545 ?
C32 O9 1.05(3) 3_545 ?
C32 O12 1.2705(19) . ?
C32 O10 1.37(3) 3_545 ?
C32 C27 1.504(2) 3_545 ?
C32 H32A 0.9637 . ?
O12 O10 0.16(4) 3_545 ?
O12 C31 1.1470(17) 3_545 ?
O12 Tb2 2.317(19) 7 ?
